data_2211976
loop_
_publ_author_name
'Liu-Qing Sheng'
'Han-Min Pan'
'Chao-Tian Chen'
'Gang Chen'

_publ_section_title
;
 17\a-Hydroxypregna-1,4-diene-3,20-dione
;
_journal_coeditor_code XU2160
_journal_issue 1
_journal_name_full 'Acta Crystallographica Section E'
_journal_page_first o325
_journal_page_last o326
_journal_paper_doi 10.1107/S1600536806053633
_journal_volume 63
_journal_year 2007
_chemical_formula_iupac 'C21 H28 O3'
_chemical_formula_moiety 'C21 H28 O3'
_chemical_formula_sum 'C21 H28 O3'
_chemical_formula_weight 328.43
_chemical_name_systematic
;
17\a-Hydroxypregna-1,4-diene-3,20-dione
;
_space_group_IT_number 19
_symmetry_cell_setting orthorhombic
_symmetry_space_group_name_Hall 'P 2ac 2ab'
_symmetry_space_group_name_H-M 'P 21 21 21'
_atom_sites_solution_hydrogens geom
_atom_sites_solution_primary direct
_atom_sites_solution_secondary difmap
_audit_creation_method SHELXL-97
_cell_angle_alpha 90.00
_cell_angle_beta 90.00
_cell_angle_gamma 90.00
_cell_formula_units_Z 4
_cell_length_a 7.781(3)
_cell_length_b 9.979(4)
_cell_length_c 22.410(9)
_cell_measurement_reflns_used 881
_cell_measurement_temperature 293(2)
_cell_measurement_theta_max 26.1
_cell_measurement_theta_min 3.3
_cell_volume 1740.1(12)
_computing_cell_refinement 'SAINT (Bruker, 2003)'
_computing_data_collection 'SMART (Bruker, 2003)'
_computing_data_reduction SAINT
_computing_molecular_graphics SHELXTL
_computing_publication_material SHELXTL
_computing_structure_refinement SHELXTL
_computing_structure_solution 'SHELXTL (Bruker, 2003)'
_diffrn_ambient_temperature 293(2)
_diffrn_measured_fraction_theta_full 0.99
_diffrn_measured_fraction_theta_max 0.99
_diffrn_measurement_device_type 'Bruker SMART APEX CCD area-detector'
_diffrn_measurement_method '\f and \w'
_diffrn_radiation_monochromator graphite
_diffrn_radiation_source 'fine-focus sealed tube'
_diffrn_radiation_type MoK\a
_diffrn_radiation_wavelength 0.71073
_diffrn_reflns_av_R_equivalents 0.073
_diffrn_reflns_av_sigmaI/netI 0.047
_diffrn_reflns_limit_h_max 6
_diffrn_reflns_limit_h_min -9
_diffrn_reflns_limit_k_max 11
_diffrn_reflns_limit_k_min -12
_diffrn_reflns_limit_l_max 28
_diffrn_reflns_limit_l_min -28
_diffrn_reflns_number 8582
_diffrn_reflns_theta_full 27.1
_diffrn_reflns_theta_max 27.1
_diffrn_reflns_theta_min 1.8
_diffrn_standards_number 0
_exptl_absorpt_coefficient_mu 0.082
_exptl_absorpt_correction_type none
_exptl_absorpt_process_details
;
;
_exptl_crystal_colour colorless
_exptl_crystal_density_diffrn 1.254
_exptl_crystal_density_method 'not measured'
_exptl_crystal_description prismatic
_exptl_crystal_F_000 712
_exptl_crystal_size_max 0.20
_exptl_crystal_size_mid 0.20
_exptl_crystal_size_min 0.15
_refine_diff_density_max 0.25
_refine_diff_density_min -0.34
_refine_ls_extinction_coef 0.040(5)
_refine_ls_extinction_expression Fc^*^=kFc[1+0.001xFc^2^\l^3^/sin(2\q)]^-1/4^
_refine_ls_extinction_method SHELXL97
_refine_ls_goodness_of_fit_ref 1.016
_refine_ls_hydrogen_treatment mixed
_refine_ls_matrix_type full
_refine_ls_number_parameters 225
_refine_ls_number_reflns 2193
_refine_ls_number_restraints 1
_refine_ls_restrained_S_all 1.016
_refine_ls_R_factor_all 0.061
_refine_ls_R_factor_gt 0.053
_refine_ls_shift/su_max 0.000
_refine_ls_shift/su_mean 0.000
_refine_ls_structure_factor_coef Fsqd
_refine_ls_weighting_details 'calc w=1/[\s^2^(Fo^2^)+(0.0832P)^2^] where P=(Fo^2^+2Fc^2^)/3'
_refine_ls_weighting_scheme calc
_refine_ls_wR_factor_gt 0.122
_refine_ls_wR_factor_ref 0.127
_reflns_number_gt 1871
_reflns_number_total 2193
_reflns_threshold_expression I>2\s(I)
_cod_data_source_file xu2160.cif
_cod_data_source_block I
_cod_depositor_comments
;
The following automatic conversions were performed:
'_symmetry_cell_setting' value 'Orthorhombic' changed to 'orthorhombic'
according to '/home/saulius/struct/CIF-dictionaries/cif_core.dic'
dictionary named 'cif_core.dic' version 2.4.1 from 2010-06-29.

Automatic conversion script
Id: cif_fix_enum 1527 2010-12-29 10:47:43Z saulius 

The following automatic conversions were performed:

'_symmetry_cell_setting' value 'Orthorhombic' changed to
'orthorhombic' according to
/home/saulius/struct/CIF-dictionaries/cif_core.dic dictionary named
'cif_core.dic' version 2.4.1 from 2010-06-29.

Automatic conversion script
Id: cif_fix_values 1715 2011-07-08 13:25:40Z adriana 
;
_cod_original_cell_volume 1739.9(13)
_cod_database_code 2211976
_cod_database_fobs_code 2211976

loop_
_symmetry_equiv_pos_as_xyz
'x, y, z'
'-x+1/2, -y, z+1/2'
'-x, y+1/2, -z+1/2'
'x+1/2, -y+1/2, -z'

loop_
_atom_site_type_symbol
_atom_site_label
_atom_site_fract_x
_atom_site_fract_y
_atom_site_fract_z
_atom_site_U_iso_or_equiv
_atom_site_adp_type
_atom_site_calc_flag
_atom_site_refinement_flags
_atom_site_occupancy
O O1 0.1283(4) 0.5159(2) -0.01165(9) 0.0791(7) Uani d . 1
O O2 0.3176(3) 0.61073(16) 0.38081(7) 0.0520(5) Uani d D 1
H H2X 0.317(4) 0.574(2) 0.4125(8) 0.054(8) Uiso d D 1
O O3 0.3562(3) 0.9019(2) 0.46407(8) 0.0616(5) Uani d . 1
C C1 0.3627(4) 0.7216(3) 0.08780(9) 0.0482(6) Uani d . 1
H H1 0.4768 0.7410 0.0966 0.058 Uiso calc R 1
C C2 0.3320(4) 0.6335(3) 0.04468(10) 0.0540(7) Uani d . 1
H H2 0.4238 0.5953 0.0243 0.065 Uiso calc R 1
C C3 0.1583(4) 0.5959(2) 0.02890(10) 0.0529(7) Uani d . 1
C C4 0.0209(4) 0.6571(2) 0.06229(10) 0.0473(6) Uani d . 1
H H4 -0.0919 0.6331 0.0536 0.057 Uiso calc R 1
C C5 0.0496(3) 0.7475(2) 0.10545(9) 0.0402(5) Uani d . 1
C C6 -0.0953(3) 0.8061(3) 0.14075(10) 0.0501(6) Uani d . 1
H H6A -0.2034 0.7693 0.1268 0.060 Uiso calc R 1
H H6B -0.0983 0.9024 0.1350 0.060 Uiso calc R 1
C C7 -0.0731(3) 0.7749(3) 0.20692(10) 0.0488(6) Uani d . 1
H H7A -0.0896 0.6796 0.2133 0.059 Uiso calc R 1
H H7B -0.1605 0.8221 0.2295 0.059 Uiso calc R 1
C C8 0.1042(3) 0.8153(2) 0.22999(9) 0.0374(5) Uani d . 1
H H8 0.1131 0.9132 0.2292 0.045 Uiso calc R 1
C C9 0.2484(3) 0.7562(2) 0.19146(8) 0.0343(5) Uani d . 1
H H9 0.2381 0.6586 0.1946 0.041 Uiso calc R 1
C C10 0.2274(3) 0.7915(2) 0.12307(9) 0.0390(5) Uani d . 1
C C11 0.4261(3) 0.7923(3) 0.21664(9) 0.0430(5) Uani d . 1
H H11A 0.4433 0.8883 0.2132 0.052 Uiso calc R 1
H H11B 0.5140 0.7483 0.1930 0.052 Uiso calc R 1
C C12 0.4468(3) 0.7507(3) 0.28258(9) 0.0414(5) Uani d . 1
H H12A 0.4442 0.6537 0.2855 0.050 Uiso calc R 1
H H12B 0.5573 0.7812 0.2972 0.050 Uiso calc R 1
C C13 0.3042(3) 0.8096(2) 0.32116(8) 0.0343(5) Uani d . 1
C C14 0.1305(3) 0.7674(2) 0.29373(8) 0.0378(5) Uani d . 1
H H14 0.1316 0.6693 0.2921 0.045 Uiso calc R 1
C C15 -0.0009(3) 0.8053(3) 0.34140(10) 0.0505(7) Uani d . 1
H H15A -0.1039 0.7512 0.3378 0.061 Uiso calc R 1
H H15B -0.0321 0.8992 0.3383 0.061 Uiso calc R 1
C C16 0.0914(3) 0.7770(3) 0.40039(10) 0.0513(6) Uani d . 1
H H16A 0.0413 0.6995 0.4199 0.062 Uiso calc R 1
H H16B 0.0814 0.8533 0.4269 0.062 Uiso calc R 1
C C17 0.2824(3) 0.7502(2) 0.38534(9) 0.0393(5) Uani d . 1
C C18 0.2479(4) 0.9442(2) 0.11150(12) 0.0556(7) Uani d . 1
H H18A 0.3645 0.9704 0.1194 0.083 Uiso calc R 1
H H18B 0.1719 0.9930 0.1373 0.083 Uiso calc R 1
H H18C 0.2202 0.9636 0.0707 0.083 Uiso calc R 1
C C19 0.3245(4) 0.9617(2) 0.32602(10) 0.0467(6) Uani d . 1
H H19A 0.4363 0.9824 0.3416 0.070 Uiso calc R 1
H H19B 0.2380 0.9968 0.3523 0.070 Uiso calc R 1
H H19C 0.3119 1.0013 0.2872 0.070 Uiso calc R 1
C C20 0.4049(3) 0.8145(2) 0.43100(9) 0.0423(6) Uani d . 1
C C21 0.5849(4) 0.7642(3) 0.43283(12) 0.0580(7) Uani d . 1
H H21A 0.6575 0.8304 0.4510 0.087 Uiso calc R 1
H H21B 0.6240 0.7469 0.3929 0.087 Uiso calc R 1
H H21C 0.5894 0.6829 0.4557 0.087 Uiso calc R 1

loop_
_atom_site_aniso_label
_atom_site_aniso_U_11
_atom_site_aniso_U_22
_atom_site_aniso_U_33
_atom_site_aniso_U_12
_atom_site_aniso_U_13
_atom_site_aniso_U_23
O1 0.1073(19) 0.0758(13) 0.0541(11) 0.0033(15) -0.0046(13) -0.0304(10)
O2 0.0832(13) 0.0368(8) 0.0359(8) -0.0040(9) -0.0059(9) 0.0058(7)
O3 0.0644(12) 0.0698(11) 0.0506(10) -0.0037(11) 0.0047(9) -0.0243(9)
C1 0.0478(13) 0.0643(15) 0.0325(11) 0.0032(13) 0.0023(10) 0.0040(10)
C2 0.0683(17) 0.0607(15) 0.0331(11) 0.0145(15) 0.0097(11) 0.0009(10)
C3 0.0781(19) 0.0476(12) 0.0331(11) 0.0014(14) -0.0033(12) -0.0004(10)
C4 0.0578(15) 0.0498(13) 0.0342(11) -0.0040(12) -0.0091(10) -0.0002(10)
C5 0.0520(13) 0.0398(11) 0.0288(10) 0.0016(12) -0.0050(9) 0.0035(9)
C6 0.0423(14) 0.0643(15) 0.0436(12) 0.0068(13) -0.0089(10) -0.0066(11)
C7 0.0390(12) 0.0676(15) 0.0399(12) -0.0017(13) -0.0006(9) -0.0071(12)
C8 0.0403(12) 0.0383(11) 0.0335(10) -0.0007(10) 0.0003(9) -0.0023(8)
C9 0.0412(11) 0.0326(10) 0.0290(9) -0.0012(9) 0.0006(8) 0.0011(8)
C10 0.0477(13) 0.0399(11) 0.0292(9) -0.0001(10) -0.0007(9) 0.0029(8)
C11 0.0390(12) 0.0576(14) 0.0323(10) 0.0005(12) 0.0027(9) 0.0029(10)
C12 0.0399(12) 0.0530(13) 0.0313(10) 0.0048(11) -0.0006(8) 0.0019(9)
C13 0.0392(12) 0.0355(11) 0.0283(9) -0.0012(10) -0.0007(8) 0.0015(8)
C14 0.0402(11) 0.0412(11) 0.0320(10) -0.0025(10) 0.0022(9) -0.0009(9)
C15 0.0407(13) 0.0729(17) 0.0380(11) -0.0023(13) 0.0052(10) -0.0049(11)
C16 0.0520(15) 0.0670(16) 0.0351(11) -0.0071(14) 0.0061(10) 0.0004(11)
C17 0.0506(13) 0.0371(11) 0.0303(10) -0.0026(11) 0.0029(9) 0.0020(8)
C18 0.0771(19) 0.0444(13) 0.0453(13) -0.0088(13) -0.0034(13) 0.0088(10)
C19 0.0592(15) 0.0409(11) 0.0400(12) -0.0042(12) -0.0038(12) 0.0010(9)
C20 0.0538(15) 0.0441(12) 0.0289(10) -0.0047(11) 0.0023(10) 0.0013(9)
C21 0.0575(17) 0.0659(16) 0.0506(13) 0.0036(15) -0.0113(12) -0.0069(13)

loop_
_atom_type_symbol
_atom_type_description
_atom_type_scat_dispersion_real
_atom_type_scat_dispersion_imag
_atom_type_scat_source
C C 0.0033 0.0000 'International Tables Vol C Tables 4.2.6.8 and 6.1.1.4'
H H 0.0000 0.0000 'International Tables Vol C Tables 4.2.6.8 and 6.1.1.4'
O O 0.0106 0.0000 'International Tables Vol C Tables 4.2.6.8 and 6.1.1.4'

loop_
_geom_angle_atom_site_label_1
_geom_angle_atom_site_label_2
_geom_angle_atom_site_label_3
_geom_angle
C17 O2 H2X 112.8(19)
C2 C1 C10 124.7(3)
C2 C1 H1 117.7
C10 C1 H1 117.7
C1 C2 C3 121.2(3)
C1 C2 H2 119.4
C3 C2 H2 119.4
O1 C3 C4 121.1(3)
O1 C3 C2 121.7(3)
C4 C3 C2 117.2(2)
C5 C4 C3 122.4(3)
C5 C4 H4 118.8
C3 C4 H4 118.8
C4 C5 C6 121.2(2)
C4 C5 C10 122.6(2)
C6 C5 C10 116.12(18)
C5 C6 C7 110.4(2)
C5 C6 H6A 109.6
C7 C6 H6A 109.6
C5 C6 H6B 109.6
C7 C6 H6B 109.6
H6A C6 H6B 108.1
C6 C7 C8 112.2(2)
C6 C7 H7A 109.2
C8 C7 H7A 109.2
C6 C7 H7B 109.2
C8 C7 H7B 109.2
H7A C7 H7B 107.9
C14 C8 C7 110.90(19)
C14 C8 C9 108.04(18)
C7 C8 C9 111.65(18)
C14 C8 H8 108.7
C7 C8 H8 108.7
C9 C8 H8 108.7
C8 C9 C11 111.19(17)
C8 C9 C10 112.59(18)
C11 C9 C10 113.38(18)
C8 C9 H9 106.4
C11 C9 H9 106.4
C10 C9 H9 106.4
C1 C10 C5 111.96(19)
C1 C10 C18 107.3(2)
C5 C10 C18 109.7(2)
C1 C10 C9 109.68(18)
C5 C10 C9 106.54(18)
C18 C10 C9 111.69(19)
C9 C11 C12 112.46(19)
C9 C11 H11A 109.1
C12 C11 H11A 109.1
C9 C11 H11B 109.1
C12 C11 H11B 109.1
H11A C11 H11B 107.8
C13 C12 C11 111.29(19)
C13 C12 H12A 109.4
C11 C12 H12A 109.4
C13 C12 H12B 109.4
C11 C12 H12B 109.4
H12A C12 H12B 108.0
C12 C13 C19 110.4(2)
C12 C13 C14 107.81(17)
C19 C13 C14 112.9(2)
C12 C13 C17 116.99(18)
C19 C13 C17 108.76(17)
C14 C13 C17 99.65(17)
C8 C14 C15 119.3(2)
C8 C14 C13 113.99(18)
C15 C14 C13 103.90(17)
C8 C14 H14 106.2
C15 C14 H14 106.2
C13 C14 H14 106.2
C14 C15 C16 104.1(2)
C14 C15 H15A 110.9
C16 C15 H15A 110.9
C14 C15 H15B 110.9
C16 C15 H15B 110.9
H15A C15 H15B 108.9
C15 C16 C17 107.12(19)
C15 C16 H16A 110.3
C17 C16 H16A 110.3
C15 C16 H16B 110.3
C17 C16 H16B 110.3
H16A C16 H16B 108.5
O2 C17 C20 109.63(19)
O2 C17 C16 111.7(2)
C20 C17 C16 112.21(18)
O2 C17 C13 106.52(16)
C20 C17 C13 112.71(18)
C16 C17 C13 103.84(18)
C10 C18 H18A 109.5
C10 C18 H18B 109.5
H18A C18 H18B 109.5
C10 C18 H18C 109.5
H18A C18 H18C 109.5
H18B C18 H18C 109.5
C13 C19 H19A 109.5
C13 C19 H19B 109.5
H19A C19 H19B 109.5
C13 C19 H19C 109.5
H19A C19 H19C 109.5
H19B C19 H19C 109.5
O3 C20 C21 121.5(2)
O3 C20 C17 121.0(2)
C21 C20 C17 117.5(2)
C20 C21 H21A 109.5
C20 C21 H21B 109.5
H21A C21 H21B 109.5
C20 C21 H21C 109.5
H21A C21 H21C 109.5
H21B C21 H21C 109.5

loop_
_geom_bond_atom_site_label_1
_geom_bond_atom_site_label_2
_geom_bond_distance
O1 C3 1.232(3)
O2 C17 1.422(3)
O2 H2X 0.800(17)
O3 C20 1.206(3)
C1 C2 1.328(3)
C1 C10 1.490(3)
C1 H1 0.9300
C2 C3 1.446(4)
C2 H2 0.9300
C3 C4 1.441(4)
C4 C5 1.341(3)
C4 H4 0.9300
C5 C6 1.496(3)
C5 C10 1.504(4)
C6 C7 1.525(3)
C6 H6A 0.9700
C6 H6B 0.9700
C7 C8 1.527(3)
C7 H7A 0.9700
C7 H7B 0.9700
C8 C14 1.520(3)
C8 C9 1.534(3)
C8 H8 0.9800
C9 C11 1.536(3)
C9 C10 1.581(3)
C9 H9 0.9800
C10 C18 1.554(3)
C11 C12 1.544(3)
C11 H11A 0.9700
C11 H11B 0.9700
C12 C13 1.525(3)
C12 H12A 0.9700
C12 H12B 0.9700
C13 C19 1.529(3)
C13 C14 1.543(3)
C13 C17 1.565(3)
C14 C15 1.526(3)
C14 H14 0.9800
C15 C16 1.531(4)
C15 H15A 0.9700
C15 H15B 0.9700
C16 C17 1.547(4)
C16 H16A 0.9700
C16 H16B 0.9700
C17 C20 1.539(3)
C18 H18A 0.9599
C18 H18B 0.9599
C18 H18C 0.9599
C19 H19A 0.9599
C19 H19B 0.9599
C19 H19C 0.9599
C20 C21 1.488(4)
C21 H21A 0.9599
C21 H21B 0.9599
C21 H21C 0.9599

loop_
_geom_hbond_atom_site_label_D
_geom_hbond_atom_site_label_H
_geom_hbond_atom_site_label_A
_geom_hbond_site_symmetry_A
_geom_hbond_distance_DH
_geom_hbond_distance_HA
_geom_hbond_distance_DA
_geom_hbond_angle_DHA
_geom_hbond_publ_flag
O2 H2X O1 2_565 0.800(17) 1.967(18) 2.754(3) 167(3) yes
C2 H2 O3 3_645 0.93 2.59 3.356(4) 140 yes

loop_
_geom_torsion_atom_site_label_1
_geom_torsion_atom_site_label_2
_geom_torsion_atom_site_label_3
_geom_torsion_atom_site_label_4
_geom_torsion
C10 C1 C2 C3 -1.1(4)
C1 C2 C3 O1 178.9(2)
C1 C2 C3 C4 -0.6(4)
O1 C3 C4 C5 -178.0(2)
C2 C3 C4 C5 1.5(3)
C3 C4 C5 C6 -178.0(2)
C3 C4 C5 C10 -0.7(3)
C4 C5 C6 C7 120.1(2)
C10 C5 C6 C7 -57.4(3)
C5 C6 C7 C8 52.4(3)
C6 C7 C8 C14 -172.9(2)
C6 C7 C8 C9 -52.4(3)
C14 C8 C9 C11 -55.3(2)
C7 C8 C9 C11 -177.5(2)
C14 C8 C9 C10 176.20(18)
C7 C8 C9 C10 54.0(3)
C2 C1 C10 C5 1.8(3)
C2 C1 C10 C18 -118.7(3)
C2 C1 C10 C9 119.8(2)
C4 C5 C10 C1 -0.8(3)
C6 C5 C10 C1 176.6(2)
C4 C5 C10 C18 118.2(2)
C6 C5 C10 C18 -64.4(3)
C4 C5 C10 C9 -120.8(2)
C6 C5 C10 C9 56.7(2)
C8 C9 C10 C1 -175.18(19)
C11 C9 C10 C1 57.5(3)
C8 C9 C10 C5 -53.8(2)
C11 C9 C10 C5 178.86(18)
C8 C9 C10 C18 65.9(3)
C11 C9 C10 C18 -61.4(3)
C8 C9 C11 C12 54.8(3)
C10 C9 C11 C12 -177.17(19)
C9 C11 C12 C13 -55.0(3)
C11 C12 C13 C19 -68.9(3)
C11 C12 C13 C14 54.9(2)
C11 C12 C13 C17 166.08(19)
C7 C8 C14 C15 -54.1(3)
C9 C8 C14 C15 -176.8(2)
C7 C8 C14 C13 -177.59(19)
C9 C8 C14 C13 59.8(2)
C12 C13 C14 C8 -59.8(2)
C19 C13 C14 C8 62.5(2)
C17 C13 C14 C8 177.68(17)
C12 C13 C14 C15 168.76(19)
C19 C13 C14 C15 -69.0(2)
C17 C13 C14 C15 46.2(2)
C8 C14 C15 C16 -164.1(2)
C13 C14 C15 C16 -35.8(3)
C14 C15 C16 C17 10.6(3)
C15 C16 C17 O2 -96.5(3)
C15 C16 C17 C20 139.9(2)
C15 C16 C17 C13 17.9(3)
C12 C13 C17 O2 -36.4(3)
C19 C13 C17 O2 -162.3(2)
C14 C13 C17 O2 79.4(2)
C12 C13 C17 C20 83.9(2)
C19 C13 C17 C20 -42.0(3)
C14 C13 C17 C20 -160.37(18)
C12 C13 C17 C16 -154.5(2)
C19 C13 C17 C16 79.7(2)
C14 C13 C17 C16 -38.7(2)
O2 C17 C20 O3 -142.4(2)
C16 C17 C20 O3 -17.7(3)
C13 C17 C20 O3 99.1(3)
O2 C17 C20 C21 37.4(3)
C16 C17 C20 C21 162.1(2)
C13 C17 C20 C21 -81.1(3)

loop_
_cod_related_entry_id
_cod_related_entry_database
_cod_related_entry_code
1 ChemSpider 173709
